data_4037730
loop_
_publ_author_name
'Swamy, K. C. Kumara'
'Sunke, Rajnikanth'
'Kalyani, Adula'

_publ_section_title
;
 Cu(I)-Catalyzed Ligand-free Tandem One Pot or Sequential Annulation via
 Knoevenagel Intermediate: An Entry into Multifunctional Naphthalenes,
 Phenanthrenes, Quinolines and Benzo[b]carbazoles.
;
_journal_name_full 'The Journal of organic chemistry'
_journal_paper_doi 10.1021/acs.joc.9b02991
_journal_year 2019
_chemical_formula_sum 'C14 H11 F N2 O2'
_chemical_formula_weight 258.25
_space_group_IT_number 14
_space_group_name_Hall '-P 2ybc'
_space_group_name_H-M_alt 'P 1 21/c 1'
_symmetry_cell_setting monoclinic
_symmetry_space_group_name_H-M 'P 1 21/c 1'
_atom_sites_solution_hydrogens geom
_atom_sites_solution_primary direct
_atom_sites_solution_secondary difmap
_audit_creation_method SHELXL-97
_cell_angle_alpha 90.00
_cell_angle_beta 91.930(4)
_cell_angle_gamma 90.00
_cell_formula_units_Z 4
_cell_length_a 8.2304(11)
_cell_length_b 13.6434(17)
_cell_length_c 10.9178(12)
_cell_measurement_reflns_used 9936
_cell_measurement_temperature 297(2)
_cell_measurement_theta_max 26.42
_cell_measurement_theta_min 2.48
_cell_volume 1225.3(3)
_computing_cell_refinement 'Bruker SAINT'
_computing_data_collection 'Bruker APEX2'
_computing_data_reduction 'Bruker SAINT'
_computing_molecular_graphics 'Bruker SHELXTL'
_computing_publication_material 'Bruker SHELXTL'
_computing_structure_refinement 'SHELXL-97 (Sheldrick, 1997)'
_computing_structure_solution 'SHELXS-97 (Sheldrick, 1990)'
_diffrn_ambient_temperature 297(2)
_diffrn_measured_fraction_theta_full 0.996
_diffrn_measured_fraction_theta_max 0.996
_diffrn_measurement_device_type 'Bruker APEX-II CCD'
_diffrn_measurement_method '\f and \w scans'
_diffrn_radiation_monochromator graphite
_diffrn_radiation_source 'fine-focus sealed tube'
_diffrn_radiation_type MoK\a
_diffrn_radiation_wavelength 0.71073
_diffrn_reflns_av_R_equivalents 0.0318
_diffrn_reflns_av_sigmaI/netI 0.0129
_diffrn_reflns_limit_h_max 9
_diffrn_reflns_limit_h_min -9
_diffrn_reflns_limit_k_max 16
_diffrn_reflns_limit_k_min -16
_diffrn_reflns_limit_l_max 12
_diffrn_reflns_limit_l_min -12
_diffrn_reflns_number 26768
_diffrn_reflns_theta_full 25.00
_diffrn_reflns_theta_max 25.00
_diffrn_reflns_theta_min 2.48
_diffrn_standards_number 0
_exptl_absorpt_coefficient_mu 0.106
_exptl_absorpt_correction_type none
_exptl_crystal_colour colorless
_exptl_crystal_density_diffrn 1.400
_exptl_crystal_density_method 'not measured'
_exptl_crystal_description Blocks
_exptl_crystal_F_000 536
_exptl_crystal_size_max 0.15
_exptl_crystal_size_mid 0.10
_exptl_crystal_size_min 0.10
_refine_diff_density_max 0.128
_refine_diff_density_min -0.151
_refine_diff_density_rms 0.033
_refine_ls_extinction_method none
_refine_ls_goodness_of_fit_ref 1.078
_refine_ls_hydrogen_treatment mixed
_refine_ls_matrix_type full
_refine_ls_number_parameters 181
_refine_ls_number_reflns 2145
_refine_ls_number_restraints 0
_refine_ls_restrained_S_all 1.078
_refine_ls_R_factor_all 0.0445
_refine_ls_R_factor_gt 0.0363
_refine_ls_shift/su_max 0.000
_refine_ls_shift/su_mean 0.000
_refine_ls_structure_factor_coef Fsqd
_refine_ls_weighting_details 'calc w=1/[\s^2^(Fo^2^)+(0.0555P)^2^+0.2221P] where P=(Fo^2^+2Fc^2^)/3'
_refine_ls_weighting_scheme calc
_refine_ls_wR_factor_gt 0.0994
_refine_ls_wR_factor_ref 0.1043
_reflns_number_gt 1811
_reflns_number_total 2145
_reflns_threshold_expression >2sigma(I)
_cod_data_source_file jo9b02991_si_001.cif
_cod_data_source_block Compound3da
_cod_depositor_comments
;
The following automatic conversions were performed:

data item '_exptl_absorpt_correction_type' value 'None' was changed
to 'none' in accordance with the
/home/data/users/saulius/crontab/automatic-downloads/rss-feeds/ACS/lib/dictionaries/cif_core.dic
dictionary named 'cif_core.dic' version 2.4.2 last updated on
2011-04-26.

data item '_symmetry_cell_setting' value 'Monoclinic' was changed to
'monoclinic' in accordance with the
/home/data/users/saulius/crontab/automatic-downloads/rss-feeds/ACS/lib/dictionaries/cif_core.dic
dictionary named 'cif_core.dic' version 2.4.2 last updated on
2011-04-26.

Automatic conversion script
Id: cif_fix_values 7556 2019-12-06 15:28:31Z antanas 
;
_cod_original_sg_symbol_H-M P2(1)/c
_cod_database_code 4037730

loop_
_symmetry_equiv_pos_as_xyz
'x, y, z'
'-x, y+1/2, -z+1/2'
'-x, -y, -z'
'x, -y-1/2, z-1/2'

loop_
_atom_site_label
_atom_site_type_symbol
_atom_site_fract_x
_atom_site_fract_y
_atom_site_fract_z
_atom_site_U_iso_or_equiv
_atom_site_adp_type
_atom_site_occupancy
_atom_site_symmetry_multiplicity
_atom_site_calc_flag
_atom_site_refinement_flags
F1 F 0.77385(14) 0.66466(8) 0.72454(9) 0.0747(3) Uani 1 1 d .
O2 O 0.54624(13) 0.22489(7) 0.40052(9) 0.0504(3) Uani 1 1 d .
O1 O 0.62731(17) 0.21492(9) 0.20888(10) 0.0673(4) Uani 1 1 d .
C7 C 0.86758(15) 0.49278(10) 0.27194(11) 0.0371(3) Uani 1 1 d .
C5 C 0.74698(15) 0.49131(10) 0.47306(11) 0.0358(3) Uani 1 1 d .
C8 C 0.79765(15) 0.40248(10) 0.24065(11) 0.0367(3) Uani 1 1 d .
C4 C 0.84373(15) 0.53968(10) 0.38678(12) 0.0364(3) Uani 1 1 d .
C9 C 0.70025(15) 0.35551(10) 0.33063(11) 0.0362(3) Uani 1 1 d .
C10 C 0.67860(15) 0.40000(10) 0.44130(11) 0.0369(3) Uani 1 1 d .
H10 H 0.6156 0.3683 0.4982 0.044 Uiso 1 1 calc R
C11 C 0.62358(17) 0.25885(10) 0.30474(12) 0.0417(3) Uani 1 1 d .
C6 C 0.72373(17) 0.53494(11) 0.58868(12) 0.0443(4) Uani 1 1 d .
H6 H 0.6610 0.5040 0.6464 0.053 Uiso 1 1 calc R
C3 C 0.91346(17) 0.63108(10) 0.41868(14) 0.0451(4) Uani 1 1 d .
H3 H 0.9766 0.6639 0.3627 0.054 Uiso 1 1 calc R
C1 C 0.79408(19) 0.62215(11) 0.61367(13) 0.0488(4) Uani 1 1 d .
C2 C 0.88935(19) 0.67183(11) 0.53052(15) 0.0514(4) Uani 1 1 d .
H2 H 0.9358 0.7320 0.5512 0.062 Uiso 1 1 calc R
C13 C 0.3839(2) 0.11095(12) 0.50340(16) 0.0612(5) Uani 1 1 d .
H13A H 0.4681 0.1011 0.5652 0.092 Uiso 1 1 calc R
H13B H 0.3193 0.0526 0.4952 0.092 Uiso 1 1 calc R
H13C H 0.3163 0.1647 0.5266 0.092 Uiso 1 1 calc R
C12 C 0.4585(2) 0.13339(12) 0.38437(15) 0.0609(5) Uani 1 1 d .
H12A H 0.5322 0.0813 0.3621 0.073 Uiso 1 1 calc R
H12B H 0.3750 0.1398 0.3200 0.073 Uiso 1 1 calc R
N2 N 0.82160(18) 0.35965(11) 0.13096(11) 0.0511(3) Uani 1 1 d .
N1 N 1.05033(19) 0.57746(11) 0.11768(12) 0.0647(4) Uani 1 1 d .
C14 C 0.96912(18) 0.53984(11) 0.18624(12) 0.0445(4) Uani 1 1 d .
H15 H 0.765(2) 0.3048(16) 0.1142(16) 0.064(5) Uiso 1 1 d .
H14 H 0.874(2) 0.3897(14) 0.0775(18) 0.064(5) Uiso 1 1 d .

loop_
_atom_site_aniso_label
_atom_site_aniso_U_11
_atom_site_aniso_U_22
_atom_site_aniso_U_33
_atom_site_aniso_U_23
_atom_site_aniso_U_13
_atom_site_aniso_U_12
F1 0.0976(8) 0.0715(7) 0.0555(6) -0.0278(5) 0.0084(5) -0.0002(6)
O2 0.0670(7) 0.0422(6) 0.0426(5) 0.0008(4) 0.0086(5) -0.0170(5)
O1 0.1077(10) 0.0526(7) 0.0425(6) -0.0106(5) 0.0144(6) -0.0220(6)
C7 0.0371(7) 0.0397(7) 0.0347(7) 0.0080(5) 0.0042(5) 0.0028(6)
C5 0.0354(7) 0.0378(7) 0.0344(7) 0.0022(5) 0.0017(5) 0.0063(5)
C8 0.0384(7) 0.0390(7) 0.0327(7) 0.0048(5) 0.0025(5) 0.0049(6)
C4 0.0352(7) 0.0351(7) 0.0388(7) 0.0053(5) -0.0013(5) 0.0045(5)
C9 0.0384(7) 0.0374(7) 0.0329(7) 0.0038(5) 0.0020(5) 0.0018(6)
C10 0.0370(7) 0.0408(7) 0.0330(7) 0.0057(5) 0.0039(5) -0.0002(6)
C11 0.0497(8) 0.0401(8) 0.0354(7) 0.0037(6) 0.0014(6) -0.0014(6)
C6 0.0453(8) 0.0496(9) 0.0381(7) -0.0010(6) 0.0047(6) 0.0047(6)
C3 0.0465(8) 0.0376(8) 0.0511(8) 0.0047(6) 0.0021(6) 0.0001(6)
C1 0.0541(9) 0.0482(9) 0.0440(8) -0.0122(7) -0.0015(6) 0.0092(7)
C2 0.0545(9) 0.0368(8) 0.0624(10) -0.0059(7) -0.0054(7) 0.0011(7)
C13 0.0599(10) 0.0494(9) 0.0747(11) 0.0127(8) 0.0085(8) -0.0123(8)
C12 0.0814(12) 0.0428(9) 0.0583(10) 0.0022(7) -0.0011(8) -0.0239(8)
N2 0.0671(9) 0.0525(8) 0.0346(7) -0.0025(6) 0.0161(6) -0.0085(7)
N1 0.0778(10) 0.0664(10) 0.0509(8) 0.0066(7) 0.0190(7) -0.0178(8)
C14 0.0505(8) 0.0442(8) 0.0391(7) 0.0057(6) 0.0053(6) -0.0021(7)

loop_
_atom_type_symbol
_atom_type_description
_atom_type_scat_dispersion_real
_atom_type_scat_dispersion_imag
_atom_type_scat_source
C C 0.0033 0.0016 'International Tables Vol C Tables 4.2.6.8 and 6.1.1.4'
H H 0.0000 0.0000 'International Tables Vol C Tables 4.2.6.8 and 6.1.1.4'
O O 0.0106 0.0060 'International Tables Vol C Tables 4.2.6.8 and 6.1.1.4'
F F 0.0171 0.0103 'International Tables Vol C Tables 4.2.6.8 and 6.1.1.4'
N N 0.0061 0.0033 'International Tables Vol C Tables 4.2.6.8 and 6.1.1.4'

loop_
_geom_angle_atom_site_label_1
_geom_angle_atom_site_label_2
_geom_angle_atom_site_label_3
_geom_angle
C11 O2 C12 117.08(11)
C8 C7 C4 122.84(11)
C8 C7 C14 118.80(12)
C4 C7 C14 118.35(12)
C10 C5 C6 121.87(12)
C10 C5 C4 118.56(12)
C6 C5 C4 119.56(13)
N2 C8 C7 121.74(13)
N2 C8 C9 120.86(13)
C7 C8 C9 117.39(12)
C3 C4 C5 118.71(12)
C3 C4 C7 123.10(12)
C5 C4 C7 118.18(12)
C10 C9 C8 119.80(12)
C10 C9 C11 119.64(12)
C8 C9 C11 120.56(11)
C9 C10 C5 123.21(12)
C9 C10 H10 118.4
C5 C10 H10 118.4
O1 C11 O2 122.49(13)
O1 C11 C9 125.64(12)
O2 C11 C9 111.86(11)
C1 C6 C5 118.83(13)
C1 C6 H6 120.6
C5 C6 H6 120.6
C2 C3 C4 120.76(13)
C2 C3 H3 119.6
C4 C3 H3 119.6
C6 C1 F1 119.55(14)
C6 C1 C2 122.99(13)
F1 C1 C2 117.46(14)
C3 C2 C1 119.14(14)
C3 C2 H2 120.4
C1 C2 H2 120.4
C12 C13 H13A 109.5
C12 C13 H13B 109.5
H13A C13 H13B 109.5
C12 C13 H13C 109.5
H13A C13 H13C 109.5
H13B C13 H13C 109.5
O2 C12 C13 106.82(13)
O2 C12 H12A 110.4
C13 C12 H12A 110.4
O2 C12 H12B 110.4
C13 C12 H12B 110.4
H12A C12 H12B 108.6
C8 N2 H15 116.8(11)
C8 N2 H14 119.7(13)
H15 N2 H14 122.6(17)
N1 C14 C7 180.0(2)

loop_
_geom_bond_atom_site_label_1
_geom_bond_atom_site_label_2
_geom_bond_distance
F1 C1 1.3575(16)
O2 C11 1.3260(16)
O2 C12 1.4498(18)
O1 C11 1.2073(17)
C7 C8 1.397(2)
C7 C4 1.4271(18)
C7 C14 1.4278(18)
C5 C10 1.4057(19)
C5 C6 1.4144(18)
C5 C4 1.4168(18)
C8 N2 1.3529(18)
C8 C9 1.4392(18)
C4 C3 1.411(2)
C9 C10 1.3692(18)
C9 C11 1.485(2)
C10 H10 0.9300
C6 C1 1.347(2)
C6 H6 0.9300
C3 C2 1.362(2)
C3 H3 0.9300
C1 C2 1.395(2)
C2 H2 0.9300
C13 C12 1.488(2)
C13 H13A 0.9600
C13 H13B 0.9600
C13 H13C 0.9600
C12 H12A 0.9700
C12 H12B 0.9700
N2 H15 0.90(2)
N2 H14 0.84(2)
N1 C14 1.1420(18)
